data_4336582
loop_
_publ_author_name
'Yosra M. Badiei'
'Wan-Hui Wang'
'Jonathan F. Hull'
'David J. Szalda'
'James T. Muckerman'
'Yuichiro Himeda'
'Etsuko Fujita'

_publ_section_title
;
 Cp*Co(III) Catalysts with Proton-Responsive Ligands for Carbon Dioxide
 Hydrogenation in Aqueous Media
;
_journal_name_full 'Inorganic Chemistry'
_journal_page_first 12576
_journal_page_last 12586
_journal_paper_doi 10.1021/ic401707u
_journal_volume 52
_journal_year 2013
_chemical_formula_sum 'C52 H35 B Cl Co F24 N2 O2'
_chemical_formula_weight 1281.01
_chemical_name_systematic
; 
 ? 
;
_space_group_IT_number 2
_symmetry_cell_setting triclinic
_symmetry_space_group_name_Hall '-P 1'
_symmetry_space_group_name_H-M 'P -1'
_atom_sites_solution_hydrogens geom
_atom_sites_solution_primary direct
_atom_sites_solution_secondary difmap
_audit_creation_method SHELXL-97
_cell_angle_alpha 107.289(4)
_cell_angle_beta 93.757(3)
_cell_angle_gamma 105.911(3)
_cell_formula_units_Z 2
_cell_length_a 12.5005(9)
_cell_length_b 13.0199(9)
_cell_length_c 17.9816(14)
_cell_measurement_reflns_used 6524
_cell_measurement_temperature 173(2)
_cell_measurement_theta_max 26.87
_cell_measurement_theta_min 2.20
_cell_volume 2652.7(3)
_computing_cell_refinement 'Bruker SAINT'
_computing_data_collection 'Bruker APEX2'
_computing_data_reduction 'Bruker SAINT'
_computing_molecular_graphics 'Bruker SHELXTL'
_computing_publication_material 'Bruker SHELXTL'
_computing_structure_refinement 'SHELXL-97 (Sheldrick, 1997)'
_computing_structure_solution 'SHELXS-97 (Sheldrick, 1990)'
_diffrn_ambient_temperature 173(2)
_diffrn_measured_fraction_theta_full 0.993
_diffrn_measured_fraction_theta_max 0.993
_diffrn_measurement_device_type 'Bruker APEX-II CCD'
_diffrn_measurement_method '\f and \w scans'
_diffrn_radiation_monochromator graphite
_diffrn_radiation_source 'fine-focus sealed tube'
_diffrn_radiation_type MoK\a
_diffrn_radiation_wavelength 0.71073
_diffrn_reflns_av_R_equivalents 0.0955
_diffrn_reflns_av_sigmaI/netI 0.0962
_diffrn_reflns_limit_h_max 14
_diffrn_reflns_limit_h_min -14
_diffrn_reflns_limit_k_max 14
_diffrn_reflns_limit_k_min -14
_diffrn_reflns_limit_l_max 20
_diffrn_reflns_limit_l_min -20
_diffrn_reflns_number 46815
_diffrn_reflns_theta_full 24.00
_diffrn_reflns_theta_max 24.00
_diffrn_reflns_theta_min 1.93
_diffrn_standards_number 0
_exptl_absorpt_coefficient_mu 0.502
_exptl_absorpt_correction_T_max 0.7455
_exptl_absorpt_correction_T_min 0.6035
_exptl_absorpt_correction_type multi-scan
_exptl_absorpt_process_details
; 
      SADABS Version 2007/2 (Sheldrick, Bruker AXS Inc.) 
;
_exptl_crystal_colour purple
_exptl_crystal_density_diffrn 1.604
_exptl_crystal_description PRISM
_exptl_crystal_F_000 1284
_exptl_crystal_size_max 0.40
_exptl_crystal_size_mid 0.23
_exptl_crystal_size_min 0.07
_refine_diff_density_max 1.385
_refine_diff_density_min -0.538
_refine_diff_density_rms 0.105
_refine_ls_extinction_method none
_refine_ls_goodness_of_fit_ref 1.065
_refine_ls_hydrogen_treatment noref
_refine_ls_matrix_type full
_refine_ls_number_parameters 830
_refine_ls_number_reflns 8285
_refine_ls_number_restraints 0
_refine_ls_restrained_S_all 1.065
_refine_ls_R_factor_all 0.1365
_refine_ls_R_factor_gt 0.0782
_refine_ls_shift/su_max 0.001
_refine_ls_shift/su_mean 0.000
_refine_ls_structure_factor_coef Fsqd
_refine_ls_weighting_details 'calc w=1/[\s^2^(Fo^2^)+(0.1317P)^2^+3.9772P] where P=(Fo^2^+2Fc^2^)/3'
_refine_ls_weighting_scheme calc
_refine_ls_wR_factor_gt 0.2156
_refine_ls_wR_factor_ref 0.2365
_reflns_number_gt 5229
_reflns_number_total 8285
_reflns_threshold_expression >2sigma(I)
_cod_data_source_file ic401707u_si_002_6.cif
_cod_data_source_block '[2-Cl](BArF)'
_cod_depositor_comments
;
The following automatic conversions were performed:

'_refine_ls_hydrogen_treatment' value 'NOREF' changed to 'noref'
according to the built-in table from CIF Core dictionary named
'cif_core.dic' version 2.4.1 from 2010-06-29.

Automatic conversion script
Id: cif_fix_values 2281 2013-09-26 08:29:07Z andrius 
;
_cod_database_code 4336582

loop_
_symmetry_equiv_pos_as_xyz
'x, y, z'
'-x, -y, -z'

loop_
_atom_site_label
_atom_site_type_symbol
_atom_site_fract_x
_atom_site_fract_y
_atom_site_fract_z
_atom_site_U_iso_or_equiv
_atom_site_adp_type
_atom_site_occupancy
_atom_site_symmetry_multiplicity
_atom_site_calc_flag
_atom_site_refinement_flags
Co1 Co 0.56947(7) 0.31720(7) 0.33270(5) 0.0252(3) Uani 1 1 d .
Cl1 Cl 0.70139(13) 0.43540(14) 0.43925(9) 0.0314(4) Uani 1 1 d .
N11 N 0.4791(4) 0.4191(4) 0.3324(3) 0.0244(12) Uani 1 1 d .
C12 C 0.4868(5) 0.4588(5) 0.2697(4) 0.0280(15) Uani 1 1 d .
C13 C 0.4134(6) 0.5115(6) 0.2494(4) 0.0379(18) Uani 1 1 d .
H13 H 0.4194 0.5371 0.2050 0.046 Uiso 1 1 calc R
C14 C 0.3305(6) 0.5264(6) 0.2952(4) 0.0379(17) Uani 1 1 d .
H14 H 0.2761 0.5582 0.2804 0.045 Uiso 1 1 calc R
C15 C 0.3264(6) 0.4958(6) 0.3610(4) 0.0352(17) Uani 1 1 d .
H15 H 0.2724 0.5100 0.3942 0.042 Uiso 1 1 calc R
C16 C 0.4039(5) 0.4427(5) 0.3790(4) 0.0288(15) Uani 1 1 d .
N21 N 0.6473(4) 0.3963(4) 0.2652(3) 0.0275(12) Uani 1 1 d .
C22 C 0.5860(6) 0.4470(6) 0.2318(4) 0.0316(16) Uani 1 1 d .
C23 C 0.6214(6) 0.4931(6) 0.1749(4) 0.0403(18) Uani 1 1 d .
H23 H 0.5765 0.5268 0.1512 0.048 Uiso 1 1 calc R
C24 C 0.7258(7) 0.4889(6) 0.1527(4) 0.0446(19) Uani 1 1 d .
H24 H 0.7508 0.5172 0.1118 0.054 Uiso 1 1 calc R
C25 C 0.7912(6) 0.4453(6) 0.1887(4) 0.0398(18) Uani 1 1 d .
H25 H 0.8626 0.4436 0.1742 0.048 Uiso 1 1 calc R
C26 C 0.7516(6) 0.4027(6) 0.2479(4) 0.0331(16) Uani 1 1 d .
O16 O 0.4077(4) 0.4112(4) 0.4429(2) 0.0314(11) Uani 1 1 d .
H16 H 0.3811 0.4424 0.4949 0.09(3) Uiso 1 1 d .
O26 O 0.8173(4) 0.3650(4) 0.2882(3) 0.0398(12) Uani 1 1 d .
H26 H 0.8087 0.3813 0.3413 0.048 Uiso 1 1 d .
C1 C 0.4269(6) 0.1825(6) 0.3264(5) 0.0401(18) Uani 1 1 d .
C2 C 0.5149(6) 0.1889(6) 0.3823(4) 0.0332(16) Uani 1 1 d .
C3 C 0.6077(6) 0.1749(6) 0.3396(4) 0.0373(17) Uani 1 1 d .
C4 C 0.5739(6) 0.1599(6) 0.2604(4) 0.0393(18) Uani 1 1 d .
C5 C 0.4634(6) 0.1711(6) 0.2524(4) 0.0374(17) Uani 1 1 d .
C111 C 0.3075(6) 0.1772(7) 0.3382(7) 0.073(3) Uani 1 1 d .
H11A H 0.3004 0.1861 0.3935 0.110 Uiso 1 1 calc R
H11B H 0.2560 0.1041 0.3043 0.110 Uiso 1 1 calc R
H11C H 0.2885 0.2381 0.3243 0.110 Uiso 1 1 calc R
C112 C 0.5156(8) 0.2049(7) 0.4668(5) 0.060(2) Uani 1 1 d .
H12A H 0.4477 0.2233 0.4826 0.090 Uiso 1 1 calc R
H12B H 0.5825 0.2670 0.4975 0.090 Uiso 1 1 calc R
H12C H 0.5170 0.1352 0.4768 0.090 Uiso 1 1 calc R
C113 C 0.7152(7) 0.1644(7) 0.3740(6) 0.065(3) Uani 1 1 d .
H13A H 0.7203 0.0888 0.3474 0.098 Uiso 1 1 calc R
H13B H 0.7161 0.1761 0.4305 0.098 Uiso 1 1 calc R
H13C H 0.7795 0.2214 0.3666 0.098 Uiso 1 1 calc R
C114 C 0.6399(8) 0.1327(7) 0.1941(5) 0.065(3) Uani 1 1 d .
H14A H 0.5922 0.0673 0.1505 0.097 Uiso 1 1 calc R
H14B H 0.7060 0.1153 0.2129 0.097 Uiso 1 1 calc R
H14C H 0.6644 0.1979 0.1758 0.097 Uiso 1 1 calc R
C115 C 0.3934(9) 0.1609(8) 0.1785(5) 0.077(3) Uani 1 1 d .
H15A H 0.4427 0.1816 0.1417 0.115 Uiso 1 1 calc R
H15B H 0.3471 0.2116 0.1911 0.115 Uiso 1 1 calc R
H15C H 0.3444 0.0827 0.1542 0.115 Uiso 1 1 calc R
B1 B 0.0019(6) -0.1593(6) 0.1927(4) 0.0271(17) Uani 1 1 d .
C41 C 0.0046(5) -0.0254(5) 0.2229(4) 0.0249(14) Uani 1 1 d .
C42 C 0.0108(5) 0.0390(5) 0.2998(4) 0.0263(15) Uani 1 1 d .
H42 H 0.0080 0.0038 0.3393 0.032 Uiso 1 1 calc R
C43 C 0.0210(5) 0.1535(5) 0.3226(4) 0.0302(16) Uani 1 1 d .
C44 C 0.0315(6) 0.2094(6) 0.2678(4) 0.0367(17) Uani 1 1 d .
H44 H 0.0416 0.2882 0.2832 0.044 Uiso 1 1 calc R
C45 C 0.0270(6) 0.1472(6) 0.1900(4) 0.0342(17) Uani 1 1 d .
C46 C 0.0144(5) 0.0322(6) 0.1678(4) 0.0306(15) Uani 1 1 d .
H46 H 0.0123 -0.0083 0.1140 0.037 Uiso 1 1 calc R
C431 C 0.0319(7) 0.2181(7) 0.4072(5) 0.044(2) Uani 1 1 d .
F431 F -0.0410(16) 0.1564(15) 0.4437(11) 0.040(4) Uani 0.50 1 d P
F432 F -0.0179(13) 0.3122(15) 0.4121(12) 0.048(4) Uani 0.50 1 d P
F433 F 0.127(2) 0.232(3) 0.4490(17) 0.167(17) Uani 0.50 1 d P
F434 F -0.012(3) 0.177(3) 0.4516(17) 0.135(14) Uani 0.50 1 d P
F435 F 0.008(3) 0.301(3) 0.4242(15) 0.140(14) Uani 0.50 1 d P
F436 F 0.134(2) 0.2818(19) 0.4391(17) 0.074(7) Uani 0.50 1 d P
C451 C 0.0458(8) 0.2070(7) 0.1308(5) 0.054(2) Uani 1 1 d .
F451 F 0.0230(6) 0.1420(5) 0.0582(3) 0.096(2) Uani 1 1 d .
F452 F 0.1488(6) 0.2776(7) 0.1442(4) 0.133(3) Uani 1 1 d .
F453 F -0.0159(7) 0.2759(6) 0.1350(4) 0.114(3) Uani 1 1 d .
C51 C 0.1308(5) -0.1549(5) 0.1757(4) 0.0258(15) Uani 1 1 d .
C52 C 0.2172(5) -0.1401(5) 0.2356(4) 0.0283(15) Uani 1 1 d .
H52 H 0.2004 -0.1346 0.2871 0.034 Uiso 1 1 calc R
C53 C 0.3275(5) -0.1331(5) 0.2215(4) 0.0318(16) Uani 1 1 d .
C54 C 0.3562(6) -0.1363(6) 0.1478(4) 0.0346(17) Uani 1 1 d .
H54 H 0.4305 -0.1334 0.1379 0.041 Uiso 1 1 calc R
C55 C 0.2752(6) -0.1437(6) 0.0893(4) 0.0338(16) Uani 1 1 d .
C56 C 0.1637(5) -0.1552(5) 0.1030(4) 0.0285(15) Uani 1 1 d .
H56 H 0.1084 -0.1635 0.0610 0.034 Uiso 1 1 calc R
C531 C 0.4110(6) -0.1315(7) 0.2837(5) 0.046(2) Uani 1 1 d .
F531 F 0.4042(4) -0.0686(5) 0.3557(3) 0.0709(15) Uani 1 1 d .
F532 F 0.5181(4) -0.0893(4) 0.2742(3) 0.0712(15) Uani 1 1 d .
F533 F 0.4010(4) -0.2329(4) 0.2891(4) 0.0856(19) Uani 1 1 d .
C551 C 0.3045(7) -0.1421(8) 0.0109(5) 0.049(2) Uani 1 1 d .
F551 F 0.273(3) -0.0639(17) -0.0123(15) 0.110(13) Uani 0.50 1 d P
F552 F 0.4056(19) -0.125(4) 0.0071(19) 0.20(2) Uani 0.50 1 d P
F553 F 0.244(2) -0.230(2) -0.0476(12) 0.098(10) Uani 0.50 1 d P
F554 F 0.312(3) -0.2397(18) -0.0291(15) 0.117(10) Uani 0.50 1 d P
F555 F 0.243(2) -0.109(4) -0.0265(19) 0.156(18) Uani 0.50 1 d P
F556 F 0.4067(15) -0.0766(13) 0.0127(11) 0.076(8) Uani 0.50 1 d P
C61 C -0.0376(5) -0.2210(5) 0.2581(4) 0.0257(14) Uani 1 1 d .
C62 C -0.1335(5) -0.2100(5) 0.2914(4) 0.0257(15) Uani 1 1 d .
H62 H -0.1729 -0.1645 0.2765 0.031 Uiso 1 1 calc R
C63 C -0.1740(5) -0.2628(5) 0.3453(4) 0.0273(15) Uani 1 1 d .
C64 C -0.1191(5) -0.3288(5) 0.3698(4) 0.0270(15) Uani 1 1 d .
H64 H -0.1454 -0.3637 0.4074 0.032 Uiso 1 1 calc R
C65 C -0.0245(5) -0.3421(5) 0.3375(4) 0.0275(15) Uani 1 1 d .
C66 C 0.0143(5) -0.2917(5) 0.2815(4) 0.0246(14) Uani 1 1 d .
H66 H 0.0775 -0.3058 0.2587 0.030 Uiso 1 1 calc R
C631 C -0.2749(6) -0.2436(6) 0.3790(4) 0.0373(17) Uani 1 1 d .
F631 F -0.3539(4) -0.2448(6) 0.3255(3) 0.0833(18) Uani 1 1 d .
F632 F -0.2526(5) -0.1465(5) 0.4355(4) 0.093(2) Uani 1 1 d .
F633 F -0.3264(4) -0.3232(4) 0.4088(3) 0.0650(14) Uani 1 1 d .
C651 C 0.0447(6) -0.4052(6) 0.3639(4) 0.0349(17) Uani 1 1 d .
F651 F -0.0004(4) -0.4563(4) 0.4144(3) 0.0498(11) Uani 1 1 d .
F652 F 0.0611(3) -0.4879(3) 0.3040(3) 0.0449(11) Uani 1 1 d .
F653 F 0.1482(3) -0.3400(4) 0.4004(3) 0.0537(12) Uani 1 1 d .
C71 C -0.0928(5) -0.2326(5) 0.1138(4) 0.0240(14) Uani 1 1 d .
C72 C -0.0858(5) -0.3303(5) 0.0566(4) 0.0244(14) Uani 1 1 d .
H72 H -0.0185 -0.3501 0.0605 0.029 Uiso 1 1 calc R
C73 C -0.1719(5) -0.3989(5) -0.0051(4) 0.0272(15) Uani 1 1 d .
C74 C -0.2715(6) -0.3742(6) -0.0118(4) 0.0326(16) Uani 1 1 d .
H74 H -0.3316 -0.4213 -0.0534 0.039 Uiso 1 1 calc R
C75 C -0.2821(6) -0.2794(6) 0.0434(4) 0.0311(16) Uani 1 1 d .
C76 C -0.1955(5) -0.2109(6) 0.1041(4) 0.0288(15) Uani 1 1 d .
H76 H -0.2059 -0.1462 0.1409 0.035 Uiso 1 1 calc R
C731 C -0.1582(6) -0.5009(6) -0.0617(4) 0.0380(17) Uani 1 1 d .
F731 F -0.0600(4) -0.4833(4) -0.0885(3) 0.0643(14) Uani 1 1 d .
F732 F -0.1600(4) -0.5818(4) -0.0296(3) 0.0600(13) Uani 1 1 d .
F733 F -0.2361(5) -0.5482(5) -0.1251(3) 0.101(2) Uani 1 1 d .
C751 C -0.3945(7) -0.2548(9) 0.0397(6) 0.056(2) Uani 1 1 d .
F751 F -0.434(3) -0.269(3) -0.0308(15) 0.106(14) Uani 0.50 1 d P
F752 F -0.387(2) -0.156(3) 0.0839(19) 0.090(12) Uani 0.50 1 d P
F753 F -0.4687(19) -0.330(2) 0.065(3) 0.163(17) Uani 0.50 1 d P
F754 F -0.454(2) -0.281(4) 0.0877(16) 0.147(16) Uani 0.50 1 d P
F755 F -0.382(3) -0.148(3) 0.051(2) 0.130(17) Uani 0.50 1 d P
F756 F -0.460(3) -0.302(3) -0.0283(19) 0.098(13) Uani 0.50 1 d P

loop_
_atom_site_aniso_label
_atom_site_aniso_U_11
_atom_site_aniso_U_22
_atom_site_aniso_U_33
_atom_site_aniso_U_23
_atom_site_aniso_U_13
_atom_site_aniso_U_12
Co1 0.0217(5) 0.0242(5) 0.0329(5) 0.0131(4) 0.0095(4) 0.0067(4)
Cl1 0.0264(9) 0.0335(10) 0.0331(9) 0.0098(8) 0.0067(7) 0.0080(7)
N11 0.025(3) 0.023(3) 0.027(3) 0.013(2) 0.005(2) 0.007(2)
C12 0.026(4) 0.028(4) 0.029(4) 0.011(3) 0.002(3) 0.005(3)
C13 0.051(5) 0.033(4) 0.037(4) 0.019(4) 0.004(4) 0.017(4)
C14 0.035(4) 0.044(5) 0.044(4) 0.019(4) 0.006(3) 0.023(4)
C15 0.029(4) 0.040(4) 0.045(4) 0.015(4) 0.008(3) 0.020(3)
C16 0.028(4) 0.026(4) 0.029(4) 0.008(3) 0.005(3) 0.004(3)
N21 0.030(3) 0.021(3) 0.029(3) 0.008(3) 0.009(2) 0.004(2)
C22 0.038(4) 0.034(4) 0.022(3) 0.008(3) 0.006(3) 0.010(3)
C23 0.052(5) 0.035(4) 0.033(4) 0.018(4) 0.009(4) 0.003(4)
C24 0.056(5) 0.044(5) 0.033(4) 0.018(4) 0.020(4) 0.006(4)
C25 0.032(4) 0.045(5) 0.034(4) 0.009(4) 0.016(3) 0.002(4)
C26 0.031(4) 0.031(4) 0.038(4) 0.009(3) 0.015(3) 0.010(3)
O16 0.034(3) 0.036(3) 0.031(3) 0.017(2) 0.011(2) 0.015(2)
O26 0.030(3) 0.048(3) 0.045(3) 0.015(3) 0.019(2) 0.013(2)
C1 0.028(4) 0.025(4) 0.065(5) 0.011(4) 0.013(4) 0.008(3)
C2 0.036(4) 0.026(4) 0.040(4) 0.013(3) 0.016(3) 0.009(3)
C3 0.030(4) 0.034(4) 0.059(5) 0.023(4) 0.015(3) 0.017(3)
C4 0.047(5) 0.027(4) 0.045(5) 0.014(4) 0.022(4) 0.008(3)
C5 0.038(4) 0.023(4) 0.045(4) 0.011(3) -0.004(3) 0.004(3)
C111 0.025(4) 0.036(5) 0.143(9) 0.009(6) 0.025(5) 0.004(4)
C112 0.083(7) 0.044(5) 0.054(5) 0.022(4) 0.022(5) 0.013(5)
C113 0.040(5) 0.052(6) 0.107(7) 0.030(5) -0.010(5) 0.019(4)
C114 0.081(7) 0.039(5) 0.077(6) 0.014(5) 0.050(5) 0.019(5)
C115 0.098(8) 0.042(6) 0.070(6) 0.006(5) -0.031(6) 0.012(5)
B1 0.023(4) 0.033(5) 0.035(4) 0.017(4) 0.014(3) 0.017(3)
C41 0.015(3) 0.035(4) 0.026(3) 0.012(3) 0.009(3) 0.006(3)
C42 0.019(3) 0.031(4) 0.033(4) 0.018(3) 0.004(3) 0.007(3)
C43 0.022(4) 0.024(4) 0.043(4) 0.008(3) 0.009(3) 0.007(3)
C44 0.030(4) 0.028(4) 0.052(5) 0.012(4) 0.004(3) 0.011(3)
C45 0.033(4) 0.030(4) 0.042(4) 0.015(4) 0.001(3) 0.011(3)
C46 0.028(4) 0.033(4) 0.032(4) 0.011(3) 0.006(3) 0.010(3)
C431 0.046(5) 0.031(5) 0.056(5) 0.011(4) 0.018(4) 0.012(4)
F431 0.047(8) 0.036(8) 0.030(7) 0.002(6) 0.015(5) 0.009(8)
F432 0.059(7) 0.040(7) 0.063(11) 0.018(6) 0.026(6) 0.037(6)
F433 0.064(19) 0.35(4) 0.034(9) -0.05(2) -0.018(10) 0.11(3)
F434 0.15(3) 0.110(16) 0.048(11) -0.007(10) 0.021(12) -0.072(12)
F435 0.29(4) 0.129(17) 0.043(9) 0.013(10) 0.013(14) 0.15(2)
F436 0.023(10) 0.090(10) 0.053(11) -0.022(7) 0.001(8) -0.019(8)
C451 0.071(6) 0.041(5) 0.055(6) 0.028(5) 0.005(4) 0.010(5)
F451 0.179(7) 0.064(4) 0.051(3) 0.035(3) 0.013(4) 0.033(4)
F452 0.090(5) 0.156(7) 0.152(6) 0.132(6) -0.021(4) -0.043(5)
F453 0.178(7) 0.095(5) 0.130(6) 0.081(5) 0.040(5) 0.084(5)
C51 0.029(4) 0.019(4) 0.033(4) 0.011(3) 0.008(3) 0.010(3)
C52 0.030(4) 0.018(4) 0.041(4) 0.015(3) 0.008(3) 0.008(3)
C53 0.019(4) 0.025(4) 0.052(4) 0.015(3) 0.000(3) 0.006(3)
C54 0.019(3) 0.026(4) 0.060(5) 0.013(4) 0.011(3) 0.008(3)
C55 0.032(4) 0.023(4) 0.045(4) 0.013(3) 0.018(3) 0.002(3)
C56 0.022(3) 0.030(4) 0.035(4) 0.011(3) 0.010(3) 0.007(3)
C531 0.026(4) 0.035(5) 0.072(6) 0.024(5) -0.005(4) -0.005(3)
F531 0.061(3) 0.083(4) 0.063(3) 0.023(3) -0.018(3) 0.022(3)
F532 0.026(3) 0.068(3) 0.119(4) 0.043(3) -0.008(3) 0.006(2)
F533 0.061(3) 0.041(3) 0.157(5) 0.058(3) -0.029(3) 0.003(2)
C551 0.026(5) 0.062(7) 0.053(5) 0.010(5) 0.018(4) 0.010(4)
F551 0.23(4) 0.076(10) 0.083(12) 0.062(9) 0.091(16) 0.089(14)
F552 0.075(18) 0.49(6) 0.20(3) 0.27(4) 0.109(18) 0.16(3)
F553 0.131(18) 0.070(15) 0.042(7) 0.010(8) 0.014(11) -0.040(13)
F554 0.21(3) 0.040(9) 0.083(16) -0.001(11) 0.101(17) 0.009(17)
F555 0.070(11) 0.39(5) 0.13(2) 0.19(3) 0.080(12) 0.13(2)
F556 0.065(15) 0.064(8) 0.064(9) 0.016(7) 0.028(7) -0.035(9)
C61 0.024(3) 0.023(4) 0.029(3) 0.008(3) 0.003(3) 0.006(3)
C62 0.021(3) 0.029(4) 0.034(4) 0.018(3) 0.010(3) 0.011(3)
C63 0.019(3) 0.029(4) 0.037(4) 0.016(3) 0.009(3) 0.005(3)
C64 0.032(4) 0.028(4) 0.024(3) 0.012(3) 0.008(3) 0.009(3)
C65 0.026(4) 0.025(4) 0.031(4) 0.011(3) 0.002(3) 0.005(3)
C66 0.023(3) 0.021(4) 0.031(4) 0.010(3) 0.010(3) 0.005(3)
C631 0.038(4) 0.040(5) 0.043(4) 0.016(4) 0.013(3) 0.021(4)
F631 0.045(3) 0.155(6) 0.099(4) 0.083(4) 0.034(3) 0.059(3)
F632 0.066(4) 0.057(4) 0.134(5) -0.008(4) 0.062(4) 0.015(3)
F633 0.055(3) 0.071(3) 0.106(4) 0.064(3) 0.056(3) 0.029(3)
C651 0.027(4) 0.039(5) 0.044(4) 0.023(4) 0.013(3) 0.007(3)
F651 0.058(3) 0.055(3) 0.062(3) 0.042(2) 0.021(2) 0.029(2)
F652 0.046(3) 0.043(3) 0.065(3) 0.029(2) 0.023(2) 0.028(2)
F653 0.035(3) 0.044(3) 0.086(3) 0.035(3) -0.008(2) 0.009(2)
C71 0.029(4) 0.022(4) 0.029(3) 0.018(3) 0.013(3) 0.009(3)
C72 0.026(4) 0.021(4) 0.031(4) 0.014(3) 0.008(3) 0.010(3)
C73 0.032(4) 0.023(4) 0.030(4) 0.011(3) 0.006(3) 0.011(3)
C74 0.028(4) 0.036(4) 0.035(4) 0.017(3) 0.005(3) 0.005(3)
C75 0.031(4) 0.034(4) 0.035(4) 0.013(3) 0.010(3) 0.018(3)
C76 0.025(4) 0.033(4) 0.032(4) 0.012(3) 0.009(3) 0.014(3)
C731 0.040(4) 0.034(5) 0.034(4) 0.005(4) 0.001(4) 0.011(3)
F731 0.087(4) 0.044(3) 0.072(3) 0.017(3) 0.049(3) 0.029(3)
F732 0.085(4) 0.031(3) 0.082(3) 0.030(3) 0.034(3) 0.028(2)
F733 0.110(5) 0.097(5) 0.069(3) -0.040(3) -0.052(3) 0.077(4)
C751 0.036(5) 0.067(7) 0.057(6) 0.002(6) -0.006(5) 0.025(5)
F751 0.070(19) 0.22(4) 0.049(13) 0.036(18) -0.009(10) 0.09(2)
F752 0.035(9) 0.09(2) 0.112(16) -0.036(15) -0.019(9) 0.048(12)
F753 0.027(8) 0.141(17) 0.40(5) 0.18(2) 0.087(15) 0.037(9)
F754 0.11(2) 0.32(5) 0.153(16) 0.16(2) 0.106(17) 0.17(3)
F755 0.082(14) 0.058(17) 0.24(5) 0.03(3) -0.05(2) 0.041(10)
F756 0.043(11) 0.089(12) 0.12(2) -0.039(13) -0.032(11) 0.040(10)

loop_
_atom_type_symbol
_atom_type_description
_atom_type_scat_dispersion_real
_atom_type_scat_dispersion_imag
_atom_type_scat_source
C C 0.0033 0.0016 'International Tables Vol C Tables 4.2.6.8 and 6.1.1.4'
H H 0.0000 0.0000 'International Tables Vol C Tables 4.2.6.8 and 6.1.1.4'
B B 0.0013 0.0007 'International Tables Vol C Tables 4.2.6.8 and 6.1.1.4'
N N 0.0061 0.0033 'International Tables Vol C Tables 4.2.6.8 and 6.1.1.4'
O O 0.0106 0.0060 'International Tables Vol C Tables 4.2.6.8 and 6.1.1.4'
F F 0.0171 0.0103 'International Tables Vol C Tables 4.2.6.8 and 6.1.1.4'
Cl Cl 0.1484 0.1585 'International Tables Vol C Tables 4.2.6.8 and 6.1.1.4'
Co Co 0.3494 0.9721 'International Tables Vol C Tables 4.2.6.8 and 6.1.1.4'

loop_
_geom_angle_atom_site_label_1
_geom_angle_atom_site_label_2
_geom_angle_atom_site_label_3
_geom_angle
N21 Co1 N11 80.6(2)
N21 Co1 C5 102.6(3)
N11 Co1 C5 99.5(2)
N21 Co1 C3 118.1(2)
N11 Co1 C3 158.5(2)
C5 Co1 C3 67.6(3)
N21 Co1 C4 92.8(2)
N11 Co1 C4 137.1(3)
C5 Co1 C4 40.4(3)
C3 Co1 C4 39.3(3)
N21 Co1 C2 158.5(2)
N11 Co1 C2 119.2(2)
C5 Co1 C2 67.6(3)
C3 Co1 C2 40.9(3)
C4 Co1 C2 67.1(3)
N21 Co1 C1 140.4(3)
N11 Co1 C1 92.4(2)
C5 Co1 C1 39.9(3)
C3 Co1 C1 66.6(3)
C4 Co1 C1 66.3(3)
C2 Co1 C1 39.2(3)
N21 Co1 Cl1 90.43(16)
N11 Co1 Cl1 97.26(16)
C5 Co1 Cl1 160.21(19)
C3 Co1 Cl1 93.2(2)
C4 Co1 Cl1 125.3(2)
C2 Co1 Cl1 94.9(2)
C1 Co1 Cl1 129.2(2)
C16 N11 C12 117.7(5)
C16 N11 Co1 128.4(4)
C12 N11 Co1 113.4(4)
N11 C12 C13 122.4(6)
N11 C12 C22 112.9(5)
C13 C12 C22 124.5(6)
C12 C13 C14 118.2(6)
C12 C13 H13 120.9
C14 C13 H13 120.9
C15 C14 C13 120.6(6)
C15 C14 H14 119.7
C13 C14 H14 119.7
C14 C15 C16 118.6(6)
C14 C15 H15 120.7
C16 C15 H15 120.7
O16 C16 N11 114.8(5)
O16 C16 C15 123.1(6)
N11 C16 C15 122.1(6)
C26 N21 C22 118.2(5)
C26 N21 Co1 127.2(4)
C22 N21 Co1 114.6(4)
N21 C22 C23 122.2(6)
N21 C22 C12 112.8(5)
C23 C22 C12 124.5(6)
C22 C23 C24 117.9(7)
C22 C23 H23 121.1
C24 C23 H23 121.1
C25 C24 C23 120.8(6)
C25 C24 H24 119.6
C23 C24 H24 119.6
C24 C25 C26 118.5(7)
C24 C25 H25 120.8
C26 C25 H25 120.8
O26 C26 N21 118.2(6)
O26 C26 C25 120.0(6)
N21 C26 C25 121.8(6)
C16 O16 H16 128.6(5)
C26 O26 H26 112.8(5)
C2 C1 C5 109.6(6)
C2 C1 C111 127.3(8)
C5 C1 C111 122.9(7)
C2 C1 Co1 70.2(4)
C5 C1 Co1 68.1(4)
C111 C1 Co1 132.2(5)
C1 C2 C3 106.3(6)
C1 C2 C112 128.2(7)
C3 C2 C112 125.6(7)
C1 C2 Co1 70.6(4)
C3 C2 Co1 68.7(4)
C112 C2 Co1 126.0(5)
C4 C3 C2 108.4(6)
C4 C3 C113 126.4(7)
C2 C3 C113 124.8(7)
C4 C3 Co1 71.1(4)
C2 C3 Co1 70.4(4)
C113 C3 Co1 129.8(5)
C3 C4 C5 108.2(6)
C3 C4 C114 126.3(7)
C5 C4 C114 125.5(7)
C3 C4 Co1 69.6(4)
C5 C4 Co1 68.2(4)
C114 C4 Co1 129.5(5)
C1 C5 C4 107.2(6)
C1 C5 C115 125.4(8)
C4 C5 C115 127.1(7)
C1 C5 Co1 72.0(4)
C4 C5 Co1 71.4(4)
C115 C5 Co1 126.5(5)
C1 C111 H11A 109.5
C1 C111 H11B 109.5
H11A C111 H11B 109.5
C1 C111 H11C 109.5
H11A C111 H11C 109.5
H11B C111 H11C 109.5
C2 C112 H12A 109.5
C2 C112 H12B 109.5
H12A C112 H12B 109.5
C2 C112 H12C 109.5
H12A C112 H12C 109.5
H12B C112 H12C 109.5
C3 C113 H13A 109.5
C3 C113 H13B 109.5
H13A C113 H13B 109.5
C3 C113 H13C 109.5
H13A C113 H13C 109.5
H13B C113 H13C 109.5
C4 C114 H14A 109.5
C4 C114 H14B 109.5
H14A C114 H14B 109.5
C4 C114 H14C 109.5
H14A C114 H14C 109.5
H14B C114 H14C 109.5
C5 C115 H15A 109.5
C5 C115 H15B 109.5
H15A C115 H15B 109.5
C5 C115 H15C 109.5
H15A C115 H15C 109.5
H15B C115 H15C 109.5
C71 B1 C61 104.4(5)
C71 B1 C51 112.4(5)
C61 B1 C51 113.2(5)
C71 B1 C41 110.8(5)
C61 B1 C41 111.6(5)
C51 B1 C41 104.7(5)
C42 C41 C46 116.0(6)
C42 C41 B1 125.3(5)
C46 C41 B1 118.3(5)
C41 C42 C43 122.9(6)
C41 C42 H42 118.6
C43 C42 H42 118.6
C44 C43 C42 120.4(6)
C44 C43 C431 119.8(6)
C42 C43 C431 119.5(6)
C43 C44 C45 118.1(6)
C43 C44 H44 121.0
C45 C44 H44 121.0
C44 C45 C46 120.9(6)
C44 C45 C451 118.9(6)
C46 C45 C451 120.0(7)
C45 C46 C41 121.7(6)
C45 C46 H46 119.1
C41 C46 H46 119.1
F435 C431 F434 100(2)
F435 C431 F436 86(2)
F434 C431 F436 110(2)
F435 C431 F433 111(2)
F434 C431 F433 86(2)
F436 C431 F433 31(2)
F435 C431 F431 100.6(18)
F434 C431 F431 14(2)
F436 C431 F431 124.3(16)
F433 C431 F431 99.3(18)
F435 C431 C43 118.7(14)
F434 C431 C43 122.2(15)
F436 C431 C43 113.6(14)
F433 C431 C43 114.1(14)
F431 C431 C43 110.8(10)
F435 C431 F432 13(2)
F434 C431 F432 103.0(19)
F436 C431 F432 96.7(15)
F433 C431 F432 123.2(18)
F431 C431 F432 100.5(9)
C43 C431 F432 107.3(10)
F436 F433 C431 74(4)
F436 F433 F434 108(5)
C431 F433 F434 43.7(14)
C431 F434 F433 49.8(16)
C431 F435 F436 50.6(14)
F433 F436 C431 74(3)
F433 F436 F435 109(4)
C431 F436 F435 43.4(14)
F451 C451 F452 109.2(8)
F451 C451 F453 105.1(7)
F452 C451 F453 101.7(8)
F451 C451 C45 115.0(7)
F452 C451 C45 112.3(7)
F453 C451 C45 112.4(7)
C56 C51 C52 115.6(6)
C56 C51 B1 122.1(5)
C52 C51 B1 122.0(5)
C53 C52 C51 121.9(6)
C53 C52 H52 119.0
C51 C52 H52 119.0
C54 C53 C52 120.6(6)
C54 C53 C531 119.8(6)
C52 C53 C531 119.4(6)
C55 C54 C53 118.8(6)
C55 C54 H54 120.6
C53 C54 H54 120.6
C54 C55 C56 120.1(6)
C54 C55 C551 120.1(6)
C56 C55 C551 119.8(7)
C51 C56 C55 122.7(6)
C51 C56 H56 118.6
C55 C56 H56 118.6
F533 C531 F531 104.9(7)
F533 C531 F532 106.3(6)
F531 C531 F532 104.8(6)
F533 C531 C53 113.3(6)
F531 C531 C53 113.4(7)
F532 C531 C53 113.4(7)
F552 C551 F555 123.0(17)
F552 C551 F554 76(2)
F555 C551 F554 113(2)
F552 C551 F553 111(2)
F555 C551 F553 73(2)
F554 C551 F553 42.8(14)
F552 C551 F556 27(2)
F555 C551 F556 103.7(19)
F554 C551 F556 100.6(16)
F553 C551 F556 127.0(16)
F552 C551 F551 106.9(19)
F555 C551 F551 25(3)
F554 C551 F551 131.3(18)
F553 C551 F551 96.9(17)
F556 C551 F551 82.8(16)
F552 C551 C55 114.1(14)
F555 C551 C55 114.6(12)
F554 C551 C55 109.7(13)
F553 C551 C55 113.9(12)
F556 C551 C55 114.8(10)
F551 C551 C55 112.6(12)
F555 F551 C551 67(4)
F555 F551 F556 108(4)
C551 F551 F556 48.0(11)
F556 F552 C551 85(3)
F556 F552 F554 133(4)
C551 F552 F554 53.9(14)
F554 F553 C551 68(2)
F554 F553 F555 116(3)
C551 F553 F555 51.5(13)
F553 F554 C551 69(2)
F553 F554 F552 111(3)
C551 F554 F552 50.4(13)
F551 F555 C551 88(4)
F551 F555 F553 139(4)
C551 F555 F553 55.3(15)
F552 F556 C551 68(3)
F552 F556 F551 113(4)
C551 F556 F551 49.2(10)
C62 C61 C66 115.1(5)
C62 C61 B1 119.9(5)
C66 C61 B1 124.9(5)
C63 C62 C61 123.0(5)
C63 C62 H62 118.5
C61 C62 H62 118.5
C64 C63 C62 120.9(6)
C64 C63 C631 120.0(6)
C62 C63 C631 119.0(5)
C65 C64 C63 117.5(6)
C65 C64 H64 121.2
C63 C64 H64 121.2
C64 C65 C66 121.5(6)
C64 C65 C651 121.6(6)
C66 C65 C651 116.8(6)
C65 C66 C61 121.8(6)
C65 C66 H66 119.1
C61 C66 H66 119.1
F632 C631 F631 106.1(6)
F632 C631 F633 106.5(6)
F631 C631 F633 104.6(6)
F632 C631 C63 113.3(6)
F631 C631 C63 112.5(6)
F633 C631 C63 113.2(6)
F653 C651 F651 105.6(5)
F653 C651 F652 104.7(5)
F651 C651 F652 105.4(5)
F653 C651 C65 113.3(6)
F651 C651 C65 113.7(5)
F652 C651 C65 113.4(6)
C76 C71 C72 114.4(6)
C76 C71 B1 121.3(5)
C72 C71 B1 123.7(5)
C73 C72 C71 123.4(6)
C73 C72 H72 118.3
C71 C72 H72 118.3
C74 C73 C72 119.9(6)
C74 C73 C731 120.1(6)
C72 C73 C731 119.9(6)
C73 C74 C75 118.5(6)
C73 C74 H74 120.8
C75 C74 H74 120.8
C76 C75 C74 121.1(6)
C76 C75 C751 119.6(6)
C74 C75 C751 119.1(6)
C75 C76 C71 122.6(6)
C75 C76 H76 118.7
C71 C76 H76 118.7
F733 C731 F731 105.5(6)
F733 C731 F732 106.0(6)
F731 C731 F732 103.9(6)
F733 C731 C73 114.3(6)
F731 C731 C73 114.0(6)
F732 C731 C73 112.2(6)
F754 C751 F751 123(2)
F754 C751 F752 82(2)
F751 C751 F752 110(2)
F754 C751 F756 105(2)
F751 C751 F756 21(3)
F752 C751 F756 122(2)
F754 C751 F755 106(2)
F751 C751 F755 84(2)
F752 C751 F755 28(3)
F756 C751 F755 101(2)
F754 C751 F753 27(3)
F751 C751 F753 107(2)
F752 C751 F753 108(2)
F756 C751 F753 86(2)
F755 C751 F753 130(2)
F754 C751 C75 115.1(13)
F751 C751 C75 110.8(17)
F752 C751 C75 112.7(14)
F756 C751 C75 115.6(15)
F755 C751 C75 112.7(18)
F753 C751 C75 107.9(14)
C751 F751 F755 48.8(17)
F755 F752 C751 79(5)
F755 F752 F754 121(7)
C751 F752 F754 48.3(16)
F754 F753 C751 66(3)
F753 F754 C751 87(4)
F753 F754 F752 136(5)
C751 F754 F752 50.1(15)
F752 F755 C751 73(6)
F752 F755 F751 115(8)
C751 F755 F751 46.8(16)

loop_
_geom_bond_atom_site_label_1
_geom_bond_atom_site_label_2
_geom_bond_distance
Co1 N21 1.956(5)
Co1 N11 1.965(5)
Co1 C5 2.049(7)
Co1 C3 2.072(7)
Co1 C4 2.092(7)
Co1 C2 2.095(6)
Co1 C1 2.100(7)
Co1 Cl1 2.2806(18)
N11 C16 1.338(8)
N11 C12 1.371(8)
C12 C13 1.378(9)
C12 C22 1.476(9)
C13 C14 1.384(10)
C13 H13 0.9500
C14 C15 1.354(9)
C14 H14 0.9500
C15 C16 1.408(9)
C15 H15 0.9500
C16 O16 1.332(7)
N21 C26 1.347(8)
N21 C22 1.357(8)
C22 C23 1.372(9)
C23 C24 1.400(10)
C23 H23 0.9500
C24 C25 1.347(10)
C24 H24 0.9500
C25 C26 1.398(9)
C25 H25 0.9500
C26 O26 1.339(8)
O16 H16 1.019(4)
O26 H26 0.936(4)
C1 C2 1.408(10)
C1 C5 1.415(10)
C1 C111 1.507(10)
C2 C3 1.455(9)
C2 C112 1.472(10)
C3 C4 1.400(10)
C3 C113 1.499(10)
C4 C5 1.431(10)
C4 C114 1.504(10)
C5 C115 1.493(10)
C111 H11A 0.9800
C111 H11B 0.9800
C111 H11C 0.9800
C112 H12A 0.9800
C112 H12B 0.9800
C112 H12C 0.9800
C113 H13A 0.9800
C113 H13B 0.9800
C113 H13C 0.9800
C114 H14A 0.9800
C114 H14B 0.9800
C114 H14C 0.9800
C115 H15A 0.9800
C115 H15B 0.9800
C115 H15C 0.9800
B1 C71 1.637(10)
B1 C61 1.641(9)
B1 C51 1.648(9)
B1 C41 1.655(10)
C41 C42 1.372(9)
C41 C46 1.402(9)
C42 C43 1.391(9)
C42 H42 0.9500
C43 C44 1.380(9)
C43 C431 1.480(10)
C44 C45 1.381(10)
C44 H44 0.9500
C45 C46 1.390(9)
C45 C451 1.491(10)
C46 H46 0.9500
C431 F435 1.15(2)
C431 F434 1.18(3)
C431 F436 1.30(2)
C431 F433 1.30(3)
C431 F431 1.38(2)
C431 F432 1.503(19)
F433 F436 0.70(5)
F433 F434 1.70(4)
F435 F436 1.68(4)
C451 F451 1.290(10)
C451 F452 1.318(10)
C451 F453 1.324(10)
C51 C56 1.395(9)
C51 C52 1.404(9)
C52 C53 1.402(9)
C52 H52 0.9500
C53 C54 1.388(9)
C53 C531 1.470(10)
C54 C55 1.373(10)
C54 H54 0.9500
C55 C56 1.407(9)
C55 C551 1.485(10)
C56 H56 0.9500
C531 F533 1.324(8)
C531 F531 1.332(10)
C531 F532 1.344(8)
C551 F552 1.23(2)
C551 F555 1.24(2)
C551 F554 1.29(2)
C551 F553 1.30(2)
C551 F556 1.320(17)
C551 F551 1.35(2)
F551 F555 0.57(5)
F551 F556 1.76(3)
F552 F556 0.60(5)
F552 F554 1.55(4)
F553 F554 0.95(3)
F553 F555 1.51(4)
C61 C62 1.397(8)
C61 C66 1.402(8)
C62 C63 1.393(8)
C62 H62 0.9500
C63 C64 1.383(9)
C63 C631 1.485(9)
C64 C65 1.381(9)
C64 H64 0.9500
C65 C66 1.401(8)
C65 C651 1.488(9)
C66 H66 0.9500
C631 F632 1.309(9)
C631 F631 1.326(8)
C631 F633 1.336(8)
C651 F653 1.335(8)
C651 F651 1.345(7)
C651 F652 1.349(8)
C71 C76 1.399(9)
C71 C72 1.406(9)
C72 C73 1.383(9)
C72 H72 0.9500
C73 C74 1.376(9)
C73 C731 1.474(9)
C74 C75 1.379(9)
C74 H74 0.9500
C75 C76 1.377(9)
C75 C751 1.526(10)
C76 H76 0.9500
C731 F733 1.316(8)
C731 F731 1.334(8)
C731 F732 1.340(8)
C751 F754 1.24(2)
C751 F751 1.27(3)
C751 F752 1.27(3)
C751 F756 1.30(3)
C751 F755 1.31(4)
C751 F753 1.36(3)
F751 F755 1.74(5)
F752 F755 0.63(6)
F752 F754 1.64(5)
F753 F754 0.62(6)
